data_7150186
loop_
_publ_author_name
'S\'ykora, Jan'
'Budka, Jan'
'Lhot\'ak, Pavel'
'Stibor, Ivan'
'C\'isarov\'a, Ivana'

_publ_section_title
;
 Two structural types of 1,3-alternate tetrapropoxycalix[4]arene
 derivatives in the solid state.
;
_journal_issue 14
_journal_name_full 'Organic &amp; biomolecular chemistry'
_journal_page_first 2572
_journal_page_last 2578
_journal_paper_doi 10.1039/b505454k
_journal_volume 3
_journal_year 2005
_chemical_compound_source
;
?
;
_chemical_formula_moiety ' C26 H28 O2 '
_chemical_formula_sum 'C26 H28 O2'
_chemical_formula_weight 372.51
_chemical_melting_point ?
_chemical_name_systematic
;
?
;
_space_group_IT_number 15
_symmetry_cell_setting monoclinic
_symmetry_space_group_name_Hall '-C 2yc'
_symmetry_space_group_name_H-M 'C 1 2/c 1'
_atom_sites_solution_hydrogens geom
_atom_sites_solution_primary direct
_audit_creation_date 01-27-04
_audit_creation_method CRYSTALS_ver_12-03-99
_cell_angle_alpha 90
_cell_angle_beta 126.477(1)
_cell_angle_gamma 90
_cell_formula_units_Z 8
_cell_length_a 24.088(1)
_cell_length_b 12.665(1)
_cell_length_c 17.274(1)
_cell_measurement_reflns_used 0
_cell_measurement_temperature 150
_cell_measurement_theta_max 0
_cell_measurement_theta_min 0
_cell_volume 4237.5(5)
_computing_cell_refinement 'CAD-4 software (Enraf-Nonius, 1989)'
_computing_data_collection 'CAD-4 software (Enraf-Nonius, 1989)'
_computing_data_reduction
;
RC93 (Watkin, D.J., Prout, C.K., Lilley, P.M.deQ. 1994)
;
_computing_molecular_graphics
;
CAMERON (Watkin, Prout & Pearce, 1996)
;
_computing_publication_material
;
CRYSTALS Issue 10 (Watkin, Prout, Carruthers & Betteridge, 1996)
;
_computing_structure_refinement
;
CRYSTALS Issue 10 (Watkin, Prout, Carruthers & Betteridge, 1996)
;
_computing_structure_solution 'SIR92 (Giacovazzo et al, 1992)'
_diffrn_ambient_temperature 150
_diffrn_measurement_device_type ' Enraf-nonius CAD4 '
_diffrn_measurement_method \w/2\q
_diffrn_radiation_monochromator graphite
_diffrn_radiation_type 'Mo K\a'
_diffrn_radiation_wavelength 0.71073
_diffrn_reflns_av_R_equivalents 0.00
_diffrn_reflns_limit_h_max 30
_diffrn_reflns_limit_h_min 0
_diffrn_reflns_limit_k_max 16
_diffrn_reflns_limit_k_min 0
_diffrn_reflns_limit_l_max 17
_diffrn_reflns_limit_l_min -22
_diffrn_reflns_number 4688
_diffrn_reflns_theta_max 0.00
_diffrn_reflns_theta_min 0.00
_diffrn_standards_decay_% 0.00
_diffrn_standards_interval_count 0
_diffrn_standards_interval_time 0
_diffrn_standards_number 0
_exptl_absorpt_coefficient_mu 0.07
_exptl_absorpt_correction_T_max 1.00
_exptl_absorpt_correction_T_min 1.00
_exptl_absorpt_correction_type none
_exptl_crystal_colour ' white '
_exptl_crystal_density_diffrn 1.17
_exptl_crystal_density_meas ?
_exptl_crystal_description ' prism '
_exptl_crystal_F_000 1600.36
_exptl_crystal_size_max 0.2
_exptl_crystal_size_mid 0.1
_exptl_crystal_size_min 0.1
_refine_diff_density_max 0.27
_refine_diff_density_min -0.37
_refine_ls_extinction_method None
_refine_ls_goodness_of_fit_ref 1.0250
_refine_ls_hydrogen_treatment noref
_refine_ls_matrix_type full
_refine_ls_number_parameters 365
_refine_ls_number_reflns 3902
_refine_ls_R_factor_gt 0.0493
_refine_ls_shift/su_max 0.000421
_refine_ls_structure_factor_coef F
_refine_ls_weighting_details
;
Chebychev polynomial with 4 parameters, Carruthers & Watkin , 1979,
-.473 -1.74 -.887 -.649
;
_refine_ls_weighting_scheme calc
_refine_ls_wR_factor_ref 0.0183
_reflns_limit_h_max 24
_reflns_limit_h_min -30
_reflns_limit_k_max 16
_reflns_limit_k_min 0
_reflns_limit_l_max 22
_reflns_limit_l_min 0
_reflns_number_gt 3902
_reflns_number_total 4688
_reflns_threshold_expression >1.96\s(I)
_cod_data_source_file b505454k.txt
_cod_data_source_block CRYSTALS_cif_b
_cod_depositor_comments
;
The following automatic conversions were performed:
'_symmetry_cell_setting' value 'Monoclinic ' changed to 'monoclinic'
according to '/home/adriana/struct/CIF-dictionaries/cif_core.dic'
dictionary named 'cif_core.dic' version 2.4.1 from 2010-06-29.

Automatic conversion script
Id: cif_fix_enum 1555 2011-01-17 13:19:09Z saulius 

The following automatic conversions were performed:

'_chemical_melting_point' value 'not measured' was changed to '?' -
the value is undefined or not given.

Automatic conversion script
Id: cif_fix_values 1569 2011-02-09 13:29:24Z adriana 
;
_cod_original_cell_volume 4237.5(1)
_cod_original_sg_symbol_H-M 'C 1 2/c 1 '
_cod_original_formula_sum ' C26 H28 O2 '
_cod_database_code 7150186

loop_
_symmetry_equiv_pos_as_xyz
x,y,z
-x,-y,-z
x+1/2,y+1/2,z
-x+1/2,-y+1/2,-z
-x,y,-z+1/2
x,-y,z+1/2
-x+1/2,y+1/2,-z+1/2
x+1/2,-y+1/2,z+1/2

loop_
_atom_site_label
_atom_site_fract_x
_atom_site_fract_y
_atom_site_fract_z
_atom_site_U_iso_or_equiv
_atom_site_occupancy
_atom_site_adp_type
O29 0.40525(4) 0.78234(6) 0.31545(6) 0.0253 1.0000 Uani
O32 0.37084(4) 0.58798(6) 0.03727(6) 0.0242 1.0000 Uani
C1 0.47358(6) 0.62629(9) 0.38987(8) 0.0219 1.0000 Uani
C14 0.47047(6) 0.69014(9) 0.02369(8) 0.0250 1.0000 Uani
C15 0.42841(6) 0.74896(9) 0.04899(8) 0.0233 1.0000 Uani
C16 0.43819(6) 0.85666(9) 0.06905(9) 0.0269 1.0000 Uani
C17 0.40583(7) 0.90831(9) 0.10345(9) 0.0290 1.0000 Uani
C18 0.36532(6) 0.85153(9) 0.12107(9) 0.0258 1.0000 Uani
C19 0.35359(6) 0.74347(8) 0.10089(8) 0.0222 1.0000 Uani
C20 0.31640(6) 0.67941(9) 0.13178(8) 0.0239 1.0000 Uani
C21 0.36982(6) 0.62071(9) 0.22418(8) 0.0224 1.0000 Uani
C22 0.37892(6) 0.51231(9) 0.22272(8) 0.0227 1.0000 Uani
C23 0.43374(6) 0.45898(9) 0.30330(8) 0.0218 1.0000 Uani
C24 0.48137(6) 0.51788(9) 0.38548(8) 0.0223 1.0000 Uani
C25 0.41561(6) 0.67521(8) 0.31013(8) 0.0216 1.0000 Uani
C28 0.38331(6) 0.69489(8) 0.06121(8) 0.0218 1.0000 Uani
C33 0.36125(7) 0.8007(1) 0.3446(1) 0.0288 1.0000 Uani
C34 0.35672(8) 0.9182(1) 0.35391(12) 0.0363 1.0000 Uani
C35 0.30419(9) 0.94608(13) 0.37239(14) 0.0448 1.0000 Uani
C41 0.31601(7) 0.5730(1) -0.06357(9) 0.0337 1.0000 Uani
C42 0.31199(7) 0.45703(11) -0.0880(1) 0.0378 1.0000 Uani
C44 0.29368(9) 0.38603(12) -0.03607(13) 0.0464 1.0000 Uani
C45 0.44219(6) 0.34287(9) 0.30346(8) 0.0241 1.0000 Uani
C46 0.38539(7) 0.2755(1) 0.2560(1) 0.0330 1.0000 Uani
C47 0.39390(8) 0.1664(1) 0.26149(11) 0.0405 1.0000 Uani
C48 0.45943(8) 0.1226(1) 0.3149(1) 0.0367 1.0000 Uani
C49 0.51616(7) 0.1887(1) 0.36088(9) 0.0322 1.0000 Uani
C50 0.50792(7) 0.2977(1) 0.35505(9) 0.0273 1.0000 Uani
H141 0.4918(7) 0.743(1) 0.006(1) 0.026(3) 1.0000 Uiso
H142 0.4404(7) 0.6414(12) -0.0307(11) 0.034(4) 1.0000 Uiso
H161 0.4688(8) 0.8946(11) 0.059(1) 0.034(4) 1.0000 Uiso
H171 0.4126(7) 0.9901(11) 0.118(1) 0.033(4) 1.0000 Uiso
H181 0.3446(7) 0.8860(11) 0.150(1) 0.029(4) 1.0000 Uiso
H201 0.2885(7) 0.7279(11) 0.141(1) 0.030(4) 1.0000 Uiso
H202 0.2845(7) 0.6284(11) 0.081(1) 0.029(3) 1.0000 Uiso
H221 0.3473(7) 0.4751(11) 0.164(1) 0.027(3) 1.0000 Uiso
H241 0.5224(7) 0.484(1) 0.4425(9) 0.020(3) 1.0000 Uiso
H331 0.3802(8) 0.7647(11) 0.4068(12) 0.036(4) 1.0000 Uiso
H332 0.3137(8) 0.7677(11) 0.2931(11) 0.033(4) 1.0000 Uiso
H341 0.4022(9) 0.9451(13) 0.4062(13) 0.052(5) 1.0000 Uiso
H342 0.3427(9) 0.9524(14) 0.2913(13) 0.053(5) 1.0000 Uiso
H351 0.3047(9) 1.0214(15) 0.3836(13) 0.055(5) 1.0000 Uiso
H352 0.3163(9) 0.9095(14) 0.4321(14) 0.056(5) 1.0000 Uiso
H353 0.257(1) 0.9249(15) 0.3171(15) 0.062(5) 1.0000 Uiso
H411 0.3259(8) 0.6180(12) -0.1041(11) 0.035(4) 1.0000 Uiso
H412 0.2720(9) 0.5997(12) -0.0762(11) 0.044(4) 1.0000 Uiso
H421 0.3559(9) 0.4353(12) -0.0758(11) 0.043(4) 1.0000 Uiso
H422 0.2768(9) 0.4506(13) -0.1587(13) 0.051(5) 1.0000 Uiso
H441 0.287(1) 0.3106(16) -0.0594(13) 0.063(5) 1.0000 Uiso
H442 0.3325(9) 0.3864(13) 0.0361(14) 0.054(5) 1.0000 Uiso
H443 0.2512(9) 0.4073(13) -0.0470(12) 0.046(5) 1.0000 Uiso
H501 0.5489(8) 0.3461(11) 0.387(1) 0.036(4) 1.0000 Uiso
H491 0.5645(9) 0.1581(13) 0.3999(12) 0.049(5) 1.0000 Uiso
H481 0.4661(8) 0.0431(13) 0.3183(11) 0.045(4) 1.0000 Uiso
H471 0.3512(9) 0.1188(14) 0.2263(12) 0.052(5) 1.0000 Uiso
H461 0.3379(8) 0.3054(13) 0.2208(11) 0.042(4) 1.0000 Uiso

loop_
_atom_site_aniso_label
_atom_site_aniso_U_11
_atom_site_aniso_U_22
_atom_site_aniso_U_33
_atom_site_aniso_U_23
_atom_site_aniso_U_13
_atom_site_aniso_U_12
O29 0.0300(4) 0.0199(4) 0.0338(4) 0.0007(3) 0.0232(4) 0.0015(3)
O32 0.0235(4) 0.0188(4) 0.0236(4) -0.0006(3) 0.0105(3) -0.0006(3)
C1 0.0246(6) 0.0237(5) 0.0231(5) -0.0000(4) 0.0173(5) -0.0016(4)
C14 0.0298(6) 0.0249(6) 0.0230(5) 0.0012(4) 0.0171(5) 0.0005(5)
C15 0.0241(5) 0.0239(5) 0.0191(5) 0.0032(4) 0.0112(5) 0.0024(4)
C16 0.0303(6) 0.0209(5) 0.0315(6) 0.0044(4) 0.0194(5) 0.0001(4)
C17 0.0338(6) 0.0189(5) 0.0349(7) 0.0025(5) 0.0207(6) 0.0014(5)
C18 0.0257(6) 0.0220(5) 0.0293(6) 0.0033(4) 0.0161(5) 0.0052(4)
C19 0.0192(5) 0.0206(5) 0.0220(5) 0.0039(4) 0.0096(4) 0.0025(4)
C20 0.0201(5) 0.0231(5) 0.0280(6) 0.0037(5) 0.0139(5) 0.0026(4)
C21 0.0206(5) 0.0237(5) 0.0259(6) 0.0044(4) 0.0154(5) 0.0014(4)
C22 0.0225(5) 0.0226(5) 0.0246(6) -0.0004(4) 0.0148(5) -0.0024(4)
C23 0.0239(5) 0.0220(5) 0.0249(5) 0.0023(4) 0.0174(5) 0.0000(4)
C24 0.0227(5) 0.0237(5) 0.0216(5) 0.0029(4) 0.0138(5) 0.0018(4)
C25 0.0266(5) 0.0175(5) 0.0282(5) 0.0019(4) 0.0204(5) 0.0009(4)
C28 0.0225(5) 0.0184(5) 0.0200(5) 0.0025(4) 0.0102(4) 0.0012(4)
C33 0.0322(6) 0.0265(6) 0.0369(7) -0.0019(5) 0.0256(6) 0.0000(5)
C34 0.0383(7) 0.0267(6) 0.0520(8) -0.0056(6) 0.0312(7) 0.0005(5)
C35 0.0433(9) 0.0397(8) 0.060(1) -0.0091(7) 0.0354(8) 0.0056(7)
C41 0.0261(6) 0.0302(6) 0.0278(6) -0.0037(5) 0.0068(5) 0.0000(5)
C42 0.0325(7) 0.0336(7) 0.0331(7) -0.0113(5) 0.0119(6) -0.0042(5)
C44 0.0456(9) 0.0347(8) 0.0501(9) -0.0109(6) 0.0236(8) -0.0115(6)
C45 0.0305(6) 0.0222(5) 0.0231(5) 0.0020(4) 0.0178(5) 0.0018(5)
C46 0.0292(6) 0.0244(6) 0.0402(7) 0.0039(5) 0.0178(6) 0.0007(5)
C47 0.0385(8) 0.0246(6) 0.0516(9) 0.0026(6) 0.0231(7) -0.0014(6)
C48 0.0462(8) 0.0230(6) 0.0425(8) 0.0045(5) 0.0273(7) 0.0065(5)
C49 0.0361(7) 0.0309(6) 0.0296(6) 0.0015(5) 0.0195(6) 0.0094(5)
C50 0.0291(6) 0.0282(6) 0.0267(6) -0.0009(5) 0.0177(5) 0.0032(5)

loop_
_atom_type_symbol
_atom_type_scat_dispersion_real
_atom_type_scat_dispersion_imag
_atom_type_scat_Cromer_Mann_a1
_atom_type_scat_Cromer_Mann_b1
_atom_type_scat_Cromer_Mann_a2
_atom_type_scat_Cromer_Mann_b2
_atom_type_scat_Cromer_Mann_a3
_atom_type_scat_Cromer_Mann_b3
_atom_type_scat_Cromer_Mann_a4
_atom_type_scat_Cromer_Mann_b4
_atom_type_scat_Cromer_Mann_c
_atom_type_scat_source
'C ' 0.0020 0.0020 2.3100 20.8439 1.0200 10.2075 1.5886 0.5687 0.8650 51.6512 0.2156 International_Tables_Vol_IV_Table_2.2B
'H ' 0.0000 0.0000 0.4930 10.5109 0.3229 26.1257 0.1402 3.1424 0.0408 57.7997 0.0030 International_Tables_Vol_IV_Table_2.2B
'O ' 0.0080 0.0060 3.0485 13.2771 2.2868 5.7011 1.5463 0.3239 0.8670 32.9089 0.2508 International_Tables_Vol_IV_Table_2.2B

loop_
_geom_angle_atom_site_label_1
_geom_angle_site_symmetry_1
_geom_angle_atom_site_label_2
_geom_angle_site_symmetry_2
_geom_angle_atom_site_label_3
_geom_angle_site_symmetry_3
_geom_angle
_geom_angle_publ_flag
C25 . O29 . C33 . 112.30(8) yes
C28 . O32 . C41 . 111.54(8) yes
C14 5_655 C1 . C24 . 120.6(1) yes
C14 5_655 C1 . C25 . 121.1(1) yes
C24 . C1 . C25 . 118.2(1) yes
C1 5_655 C14 . C15 . 109.43(9) yes
C1 5_655 C14 . H141 . 109.9(8) no
C15 . C14 . H141 . 108.1(8) no
C1 5_655 C14 . H142 . 108.8(9) no
C15 . C14 . H142 . 110.0(8) no
H141 . C14 . H142 . 110.6(12) no
C14 . C15 . C16 . 120.65(11) yes
C14 . C15 . C28 . 120.9(1) yes
C16 . C15 . C28 . 118.19(11) yes
C15 . C16 . C17 . 120.77(11) yes
C15 . C16 . H161 . 118.0(8) no
C17 . C16 . H161 . 121.2(8) no
C16 . C17 . C18 . 119.77(11) yes
C16 . C17 . H171 . 121.4(8) no
C18 . C17 . H171 . 118.8(8) no
C17 . C18 . C19 . 121.19(11) yes
C17 . C18 . H181 . 120.8(8) no
C19 . C18 . H181 . 118.0(8) no
C18 . C19 . C20 . 120.5(1) yes
C18 . C19 . C28 . 117.9(1) yes
C20 . C19 . C28 . 121.2(1) yes
C19 . C20 . C21 . 108.76(9) yes
C19 . C20 . H201 . 108.8(8) no
C21 . C20 . H201 . 111.5(8) no
C19 . C20 . H202 . 110.6(8) no
C21 . C20 . H202 . 109.6(8) no
H201 . C20 . H202 . 107.5(11) no
C20 . C21 . C22 . 120.4(1) yes
C20 . C21 . C25 . 121.0(1) yes
C22 . C21 . C25 . 118.2(1) yes
C21 . C22 . C23 . 121.61(11) yes
C21 . C22 . H221 . 118.2(8) no
C23 . C22 . H221 . 120.2(8) no
C22 . C23 . C24 . 118.2(1) yes
C22 . C23 . C45 . 121.9(1) yes
C24 . C23 . C45 . 119.9(1) yes
C1 . C24 . C23 . 121.7(1) yes
C1 . C24 . H241 . 117.2(7) no
C23 . C24 . H241 . 121.1(7) no
O29 . C25 . C1 . 118.8(1) yes
O29 . C25 . C21 . 119.5(1) yes
C1 . C25 . C21 . 121.7(1) yes
O32 . C28 . C15 . 118.6(1) yes
O32 . C28 . C19 . 119.4(1) yes
C15 . C28 . C19 . 121.9(1) yes
O29 . C33 . C34 . 108.2(1) yes
O29 . C33 . H331 . 110.2(9) no
C34 . C33 . H331 . 110.7(9) no
O29 . C33 . H332 . 107.6(8) no
C34 . C33 . H332 . 112.2(8) no
H331 . C33 . H332 . 107.8(12) no
C33 . C34 . C35 . 111.95(12) yes
C33 . C34 . H341 . 109.3(10) no
C35 . C34 . H341 . 110.0(10) no
C33 . C34 . H342 . 107.8(10) no
C35 . C34 . H342 . 109.4(10) no
H341 . C34 . H342 . 108.3(14) no
C34 . C35 . H351 . 110.8(11) no
C34 . C35 . H352 . 109.8(10) no
H351 . C35 . H352 . 106.7(15) no
C34 . C35 . H353 . 110.3(11) no
H351 . C35 . H353 . 109.4(14) no
H352 . C35 . H353 . 109.6(15) no
O32 . C41 . C42 . 109.0(1) yes
O32 . C41 . H411 . 109.3(8) no
C42 . C41 . H411 . 110.4(8) no
O32 . C41 . H412 . 108.0(9) no
C42 . C41 . H412 . 112.4(9) no
H411 . C41 . H412 . 107.7(12) no
C41 . C42 . C44 . 113.89(13) yes
C41 . C42 . H421 . 109.1(9) no
C44 . C42 . H421 . 111.3(9) no
C41 . C42 . H422 . 106.8(10) no
C44 . C42 . H422 . 110.1(10) no
H421 . C42 . H422 . 105.2(13) no
C42 . C44 . H441 . 111.5(11) no
C42 . C44 . H442 . 110.1(10) no
H441 . C44 . H442 . 107.8(14) no
C42 . C44 . H443 . 111.7(10) no
H441 . C44 . H443 . 106.1(14) no
H442 . C44 . H443 . 109.4(14) no
C23 . C45 . C46 . 121.35(11) yes
C23 . C45 . C50 . 120.59(11) yes
C46 . C45 . C50 . 118.00(11) yes
C45 . C46 . C47 . 120.99(12) yes
C45 . C46 . H461 . 119.7(9) no
C47 . C46 . H461 . 119.2(9) no
C46 . C47 . C48 . 120.42(13) yes
C46 . C47 . H471 . 119.3(10) no
C48 . C47 . H471 . 120.3(10) no
C47 . C48 . C49 . 119.12(12) yes
C47 . C48 . H481 . 121.0(9) no
C49 . C48 . H481 . 119.9(9) no
C48 . C49 . C50 . 120.67(12) yes
C48 . C49 . H491 . 120.2(9) no
C50 . C49 . H491 . 119.1(9) no
C45 . C50 . C49 . 120.78(12) yes
C45 . C50 . H501 . 118.2(8) no
C49 . C50 . H501 . 121.0(8) no

loop_
_geom_bond_atom_site_label_1
_geom_bond_site_symmetry_1
_geom_bond_atom_site_label_2
_geom_bond_site_symmetry_2
_geom_bond_distance
_geom_bond_publ_flag
O29 . C25 . 1.3925(13) yes
O29 . C33 . 1.4372(14) yes
O32 . C28 . 1.3954(13) yes
O32 . C41 . 1.4420(14) yes
C1 . C14 5_655 1.5189(15) yes
C1 . C24 . 1.3939(16) yes
C1 . C25 . 1.3943(16) yes
C14 . C15 . 1.5162(16) yes
C14 . H141 . 0.991(14) no
C14 . H142 . 0.990(15) no
C15 . C16 . 1.3926(16) yes
C15 . C28 . 1.4022(16) yes
C16 . C17 . 1.3924(17) yes
C16 . H161 . 0.979(15) no
C17 . C18 . 1.3839(17) yes
C17 . H171 . 1.057(14) no
C18 . C19 . 1.3991(16) yes
C18 . H181 . 0.991(14) no
C19 . C20 . 1.5211(15) yes
C19 . C28 . 1.3944(16) yes
C20 . C21 . 1.5212(15) yes
C20 . H201 . 0.991(14) no
C20 . H202 . 0.985(15) no
C21 . C22 . 1.3929(16) yes
C21 . C25 . 1.3965(16) yes
C22 . C23 . 1.3971(16) yes
C22 . H221 . 0.952(14) no
C23 . C24 . 1.3969(16) yes
C23 . C45 . 1.4843(15) yes
C24 . H241 . 0.984(13) no
C33 . C34 . 1.5074(17) yes
C33 . H331 . 0.995(16) no
C33 . H332 . 1.033(15) no
C34 . C35 . 1.5192(19) yes
C34 . H341 . 0.978(18) no
C34 . H342 . 1.018(18) no
C35 . H351 . 0.972(19) no
C35 . H352 . 1.003(19) no
C35 . H353 . 0.99(2) no
C41 . C42 . 1.5148(18) yes
C41 . H411 . 1.034(15) no
C41 . H412 . 1.006(16) no
C42 . C44 . 1.509(2) yes
C42 . H421 . 0.988(17) no
C42 . H422 . 0.993(18) no
C44 . H441 . 1.01(2) no
C44 . H442 . 1.022(19) no
C44 . H443 . 0.963(17) no
C45 . C46 . 1.3923(17) yes
C45 . C50 . 1.3964(17) yes
C46 . C47 . 1.3913(18) yes
C46 . H461 . 0.997(15) no
C47 . C48 . 1.385(2) yes
C47 . H471 . 1.023(17) no
C48 . C49 . 1.381(2) yes
C48 . H481 . 1.016(16) no
C49 . C50 . 1.3903(17) yes
C49 . H491 . 1.014(17) no
C50 . H501 . 1.003(15) no
